data_4334690
loop_
_publ_author_name
'Christian Lorber'
'Laure Vendier'

_publ_contact_author
;
Christian Lorber
;
_publ_contact_author_address
;
Laboratoire de Chimie de Coordination
205 Route de Narbonne
31077 Toulouse Cedex 04
;
_publ_contact_author_email lorber@lcc-toulouse.fr
_publ_section_title
;
 Tight Encapsulation of a "Naked" Chloride in an Imidotitanium Hexanuclear
 Host
;
_journal_name_full 'Inorganic Chemistry'
_journal_page_first 4756
_journal_page_last 4758
_journal_paper_doi 10.1021/ic400211s
_journal_volume 52
_journal_year 2013
_chemical_compound_source 'synthesis as described'
_chemical_formula_moiety '2(C36 H51 Cl9 N3 Ti3), C24 H34 Cl7 N2 Ti2, 2(C7 H8), 9(C2 H8 N)'
_chemical_formula_sum 'C128 H224 Cl25 N17 Ti8'
_chemical_formula_weight 3270.69
_chemical_name_systematic
;
 ?
;
_space_group_IT_number 15
_symmetry_cell_setting monoclinic
_symmetry_Int_Tables_number 15
_symmetry_space_group_name_Hall '-C 2yc'
_symmetry_space_group_name_H-M 'C 1 2/c 1'
_atom_sites_solution_hydrogens geom
_atom_sites_solution_primary direct
_atom_sites_solution_secondary difmap
_cell_angle_alpha 90
_cell_angle_beta 126.87(3)
_cell_angle_gamma 90
_cell_formula_units_Z 4
_cell_length_a 41.204(8)
_cell_length_b 18.401(4)
_cell_length_c 32.503(7)
_cell_measurement_reflns_used 7628
_cell_measurement_temperature 180(2)
_cell_measurement_theta_max 29.1716
_cell_measurement_theta_min 2.8586
_cell_measurement_wavelength 0.71073
_cell_volume 19715(11)
_computing_cell_refinement
;
        CrysAlisPro, Oxford Diffraction Ltd.,
        Version 1.171.33.55 (release 05-01-2010 CrysAlis171 .NET)
        (compiled Jan  5 2010,16:28:46)
;
_computing_data_collection
;
        CrysAlisPro, Oxford Diffraction Ltd.,
        Version 1.171.33.55 (release 05-01-2010 CrysAlis171 .NET)
        (compiled Jan  5 2010,16:28:46)
;
_computing_data_reduction
;
        CrysAlisPro, Oxford Diffraction Ltd.,
        Version 1.171.33.55 (release 05-01-2010 CrysAlis171 .NET)
        (compiled Jan  5 2010,16:28:46)
;
_computing_molecular_graphics 'Ortep-3 for Windows (Farrugia, 1997)'
_computing_publication_material 'WinGX publication routines (Farrugia, 1999)'
_computing_structure_refinement 'SHELXL-97 (Sheldrick, 2008)'
_computing_structure_solution 'SIR92 (Giacovazzo et al, 1993)'
_diffrn_ambient_temperature 180(2)
_diffrn_detector_area_resol_mean 16.1978
_diffrn_measured_fraction_theta_full 0.975
_diffrn_measured_fraction_theta_max 0.975
_diffrn_measurement_device_type 'Xcalibur, Eos, Gemini ultra'
_diffrn_measurement_method '\w scans'
_diffrn_orient_matrix_UB_11 0.022084
_diffrn_orient_matrix_UB_12 -0.0056827
_diffrn_orient_matrix_UB_13 -0.0267496
_diffrn_orient_matrix_UB_21 0.000261
_diffrn_orient_matrix_UB_22 0.0314812
_diffrn_orient_matrix_UB_23 -0.0014744
_diffrn_orient_matrix_UB_31 0.0387387
_diffrn_orient_matrix_UB_32 -0.0128097
_diffrn_orient_matrix_UB_33 0.0051428
_diffrn_radiation_monochromator graphite
_diffrn_radiation_probe x-ray
_diffrn_radiation_type MoK\a
_diffrn_radiation_wavelength 0.71073
_diffrn_reflns_av_R_equivalents 0.0745
_diffrn_reflns_av_unetI/netI 0.1919
_diffrn_reflns_limit_h_max 49
_diffrn_reflns_limit_h_min -48
_diffrn_reflns_limit_k_max 21
_diffrn_reflns_limit_k_min -20
_diffrn_reflns_limit_l_max 38
_diffrn_reflns_limit_l_min -38
_diffrn_reflns_number 38601
_diffrn_reflns_theta_full 25.03
_diffrn_reflns_theta_max 25.03
_diffrn_reflns_theta_min 2.86
_exptl_absorpt_coefficient_mu 0.685
_exptl_absorpt_correction_T_max 0.9871
_exptl_absorpt_correction_T_min 0.8984
_exptl_absorpt_correction_type multi-scan
_exptl_absorpt_process_details
;
        CrysAlisPro, Oxford Diffraction Ltd.,
        Version 1.171.33.55 (release 05-01-2010 CrysAlis171 .NET)
        (compiled Jan  5 2010,16:28:46)
        empirical absorption correction using spherical harmonics,
 implemented in SCALE3 ABSPACK scaling algorithm.
;
_exptl_crystal_colour yellow
_exptl_crystal_density_diffrn 1.102
_exptl_crystal_description block
_exptl_crystal_F_000 6848
_exptl_crystal_size_max 0.15
_exptl_crystal_size_mid 0.1
_exptl_crystal_size_min 0.03
_platon_squeeze_details
;
;
_refine_diff_density_max 0.398
_refine_diff_density_min -0.303
_refine_diff_density_rms 0.064
_refine_ls_extinction_method none
_refine_ls_goodness_of_fit_ref 0.749
_refine_ls_hydrogen_treatment mixed
_refine_ls_matrix_type full
_refine_ls_number_parameters 832
_refine_ls_number_reflns 16973
_refine_ls_number_restraints 1
_refine_ls_restrained_S_all 0.749
_refine_ls_R_factor_all 0.1287
_refine_ls_R_factor_gt 0.0518
_refine_ls_shift/su_max 0.001
_refine_ls_shift/su_mean 0
_refine_ls_structure_factor_coef Fsqd
_refine_ls_weighting_details 'calc w=1/[\s^2^(Fo^2^)+(0.0494P)^2^+0.0000P] where P=(Fo^2^+2Fc^2^)/3'
_refine_ls_weighting_scheme calc
_refine_ls_wR_factor_gt 0.1039
_refine_ls_wR_factor_ref 0.1145
_reflns_number_gt 6859
_reflns_number_total 16973
_reflns_threshold_expression >2\s(I)
_cod_data_source_file ic400211s_si_001_1.cif
_cod_data_source_block '[*3*]2[*4*][NH2Me2]9'
_cod_database_code 4334690

loop_
_symmetry_equiv_pos_as_xyz
'x, y, z'
'-x, y, -z+1/2'
'x+1/2, y+1/2, z'
'-x+1/2, y+1/2, -z+1/2'
'-x, -y, -z'
'x, -y, z-1/2'
'-x+1/2, -y+1/2, -z'
'x+1/2, -y+1/2, z-1/2'

loop_
_atom_site_label
_atom_site_type_symbol
_atom_site_fract_x
_atom_site_fract_y
_atom_site_fract_z
_atom_site_U_iso_or_equiv
_atom_site_adp_type
_atom_site_occupancy
_atom_site_symmetry_multiplicity
_atom_site_calc_flag
_atom_site_refinement_flags
C1 C 0.37828(14) 0.4922(3) 0.16352(18) 0.0420(13) Uani 1 1 d .
C2 C 0.40845(16) 0.5422(3) 0.1764(2) 0.0603(16) Uani 1 1 d .
C3 C 0.44502(19) 0.5363(4) 0.2241(3) 0.101(2) Uani 1 1 d .
H3 H 0.466 0.57 0.2337 0.121 Uiso 1 1 calc R
C4 C 0.4523(2) 0.4827(4) 0.2587(3) 0.119(3) Uani 1 1 d .
H4 H 0.4781 0.4795 0.2912 0.143 Uiso 1 1 calc R
C5 C 0.42240(18) 0.4346(4) 0.2459(2) 0.093(2) Uani 1 1 d .
H5 H 0.4274 0.3983 0.2699 0.111 Uiso 1 1 calc R
C6 C 0.38485(15) 0.4382(3) 0.1984(2) 0.0554(15) Uani 1 1 d .
C7 C 0.39982(16) 0.6016(3) 0.1381(2) 0.0689(18) Uani 1 1 d .
H7 H 0.3793 0.582 0.1027 0.083 Uiso 1 1 calc R
C8 C 0.43833(19) 0.6233(4) 0.1421(3) 0.118(3) Uani 1 1 d .
H8A H 0.4305 0.6559 0.1137 0.178 Uiso 1 1 calc R
H8B H 0.4509 0.5794 0.1402 0.178 Uiso 1 1 calc R
H8C H 0.4577 0.648 0.1749 0.178 Uiso 1 1 calc R
C9 C 0.38112(16) 0.6659(3) 0.1450(2) 0.084(2) Uani 1 1 d .
H9A H 0.3588 0.6495 0.1457 0.126 Uiso 1 1 calc R
H9B H 0.3706 0.6998 0.1163 0.126 Uiso 1 1 calc R
H9C H 0.4017 0.6904 0.1774 0.126 Uiso 1 1 calc R
C10 C 0.35292(17) 0.3828(4) 0.1839(2) 0.0742(19) Uani 1 1 d .
H10 H 0.3263 0.4036 0.1548 0.089 Uiso 1 1 calc R
C11 C 0.3595(2) 0.3153(4) 0.1645(3) 0.114(3) Uani 1 1 d .
H11A H 0.3584 0.3269 0.1342 0.17 Uiso 1 1 calc R
H11B H 0.3383 0.2799 0.1551 0.17 Uiso 1 1 calc R
H11C H 0.3861 0.2948 0.1914 0.17 Uiso 1 1 calc R
C12 C 0.3494(2) 0.3649(4) 0.2270(3) 0.129(3) Uani 1 1 d .
H12A H 0.3724 0.3347 0.2529 0.193 Uiso 1 1 calc R
H12B H 0.324 0.3385 0.2128 0.193 Uiso 1 1 calc R
H12C H 0.3494 0.4101 0.243 0.193 Uiso 1 1 calc R
C13 C 0.53853(13) 0.9578(3) 0.15864(18) 0.0407(13) Uani 1 1 d .
C14 C 0.54562(14) 0.8828(3) 0.1636(2) 0.0502(14) Uani 1 1 d .
C15 C 0.54021(16) 0.8449(3) 0.1226(2) 0.0717(18) Uani 1 1 d .
H15 H 0.5444 0.7938 0.1251 0.086 Uiso 1 1 calc R
C16 C 0.5291(2) 0.8802(5) 0.0792(2) 0.086(2) Uani 1 1 d .
H16 H 0.5254 0.8538 0.0515 0.103 Uiso 1 1 calc R
C17 C 0.52324(19) 0.9548(5) 0.0753(2) 0.083(2) Uani 1 1 d .
H17 H 0.5161 0.9792 0.0451 0.1 Uiso 1 1 calc R
C18 C 0.52760(15) 0.9941(4) 0.1142(2) 0.0557(15) Uani 1 1 d .
C19 C 0.55887(17) 0.8397(3) 0.2120(2) 0.0597(16) Uani 1 1 d .
H19 H 0.558 0.8741 0.2352 0.072 Uiso 1 1 calc R
C20 C 0.60201(15) 0.8132(3) 0.2412(2) 0.079(2) Uani 1 1 d .
H20A H 0.6038 0.7771 0.2205 0.119 Uiso 1 1 calc R
H20B H 0.6104 0.7911 0.2737 0.119 Uiso 1 1 calc R
H20C H 0.6198 0.8544 0.2485 0.119 Uiso 1 1 calc R
C21 C 0.53143(17) 0.7755(4) 0.2022(3) 0.098(2) Uani 1 1 d .
H21A H 0.5049 0.7936 0.1911 0.146 Uiso 1 1 calc R
H21B H 0.5439 0.7474 0.234 0.146 Uiso 1 1 calc R
H21C H 0.5279 0.7443 0.1754 0.146 Uiso 1 1 calc R
C22 C 0.5208(2) 1.0739(4) 0.1091(2) 0.086(2) Uani 1 1 d .
H22 H 0.5285 1.0917 0.1429 0.103 Uiso 1 1 calc R
C23 C 0.5482(2) 1.1127(4) 0.0995(3) 0.145(3) Uani 1 1 d .
H23A H 0.5763 1.1108 0.1306 0.218 Uiso 1 1 calc R
H23B H 0.5397 1.1636 0.0904 0.218 Uiso 1 1 calc R
H23C H 0.5463 1.089 0.0711 0.218 Uiso 1 1 calc R
C24 C 0.4780(2) 1.0961(4) 0.0695(3) 0.138(3) Uani 1 1 d .
H24A H 0.4674 1.0711 0.0371 0.207 Uiso 1 1 calc R
H24B H 0.4768 1.1487 0.0643 0.207 Uiso 1 1 calc R
H24C H 0.4616 1.0831 0.0812 0.207 Uiso 1 1 calc R
C25 C 0.20520(16) 0.6585(3) 0.1081(2) 0.0479(14) Uani 1 1 d .
C26 C 0.24032(17) 0.6629(3) 0.1591(2) 0.0563(15) Uani 1 1 d .
C27 C 0.2384(2) 0.7010(4) 0.1940(2) 0.100(2) Uani 1 1 d .
H27 H 0.262 0.7043 0.2286 0.12 Uiso 1 1 calc R
C28 C 0.2033(3) 0.7346(5) 0.1801(3) 0.129(3) Uani 1 1 d .
H28 H 0.2027 0.7602 0.205 0.155 Uiso 1 1 calc R
C29 C 0.1692(2) 0.7307(4) 0.1301(3) 0.112(3) Uani 1 1 d .
H29 H 0.1452 0.7547 0.1205 0.134 Uiso 1 1 calc R
C30 C 0.16928(18) 0.6923(3) 0.0931(2) 0.0660(17) Uani 1 1 d .
C31 C 0.27988(17) 0.6274(4) 0.17687(19) 0.0651(17) Uani 1 1 d .
H31 H 0.2773 0.6149 0.1451 0.078 Uiso 1 1 calc R
C32 C 0.28765(19) 0.5586(4) 0.2046(3) 0.096(2) Uani 1 1 d .
H32A H 0.2653 0.5247 0.1825 0.144 Uiso 1 1 calc R
H32B H 0.2898 0.568 0.2359 0.144 Uiso 1 1 calc R
H32C H 0.3131 0.5372 0.214 0.144 Uiso 1 1 calc R
C33 C 0.31663(18) 0.6771(4) 0.2087(3) 0.116(3) Uani 1 1 d .
H33A H 0.3214 0.6884 0.2414 0.174 Uiso 1 1 calc R
H33B H 0.3116 0.7222 0.1897 0.174 Uiso 1 1 calc R
H33C H 0.3406 0.6527 0.2155 0.174 Uiso 1 1 calc R
C34 C 0.13051(17) 0.6896(4) 0.0377(2) 0.0739(19) Uani 1 1 d .
H34 H 0.1348 0.6525 0.0189 0.089 Uiso 1 1 calc R
C35 C 0.1224(2) 0.7627(4) 0.0100(3) 0.112(3) Uani 1 1 d .
H35A H 0.1197 0.8011 0.0288 0.167 Uiso 1 1 calc R
H35B H 0.0972 0.7595 -0.025 0.167 Uiso 1 1 calc R
H35C H 0.145 0.7743 0.0088 0.167 Uiso 1 1 calc R
C36 C 0.09289(19) 0.6680(4) 0.0324(3) 0.108(2) Uani 1 1 d .
H36A H 0.0699 0.6649 -0.0041 0.161 Uiso 1 1 calc R
H36B H 0.0871 0.7044 0.0492 0.161 Uiso 1 1 calc R
H36C H 0.0972 0.6205 0.0487 0.161 Uiso 1 1 calc R
C37 C 0.33790(16) 0.3281(3) -0.0460(2) 0.0510(15) Uani 1 1 d .
C38 C 0.37827(17) 0.3332(4) -0.0016(2) 0.0646(17) Uani 1 1 d .
C39 C 0.4055(2) 0.2817(4) 0.0057(3) 0.095(2) Uani 1 1 d .
H39 H 0.4328 0.2836 0.0357 0.115 Uiso 1 1 calc R
C40 C 0.3938(2) 0.2274(5) -0.0298(3) 0.108(3) Uani 1 1 d .
H40 H 0.413 0.1922 -0.024 0.129 Uiso 1 1 calc R
C41 C 0.3544(2) 0.2239(4) -0.0735(3) 0.093(2) Uani 1 1 d .
H41 H 0.3466 0.1864 -0.0979 0.112 Uiso 1 1 calc R
C42 C 0.32625(17) 0.2741(4) -0.0823(2) 0.0674(18) Uani 1 1 d .
C43 C 0.28356(18) 0.2757(5) -0.1337(3) 0.102(3) Uani 1 1 d .
H43 H 0.2649 0.2942 -0.126 0.123 Uiso 1 1 calc R
C44 C 0.2825(2) 0.3325(5) -0.1700(3) 0.135(4) Uani 1 1 d .
H44A H 0.2552 0.3342 -0.2027 0.203 Uiso 1 1 calc R
H44B H 0.302 0.3184 -0.1765 0.203 Uiso 1 1 calc R
H44C H 0.2897 0.3805 -0.1538 0.203 Uiso 1 1 calc R
C45 C 0.2677(2) 0.1990(5) -0.1581(3) 0.142(4) Uani 1 1 d .
H45A H 0.2718 0.1652 -0.1321 0.213 Uiso 1 1 calc R
H45B H 0.2826 0.1817 -0.171 0.213 Uiso 1 1 calc R
H45C H 0.2387 0.2019 -0.1867 0.213 Uiso 1 1 calc R
C46 C 0.39253(16) 0.3953(4) 0.0365(2) 0.0777(19) Uani 1 1 d .
H46 H 0.3673 0.4191 0.0277 0.093 Uiso 1 1 calc R
C47 C 0.4149(3) 0.3728(5) 0.0902(3) 0.160(4) Uani 1 1 d .
H47A H 0.4371 0.3403 0.0991 0.241 Uiso 1 1 calc R
H47B H 0.3965 0.3472 0.0951 0.241 Uiso 1 1 calc R
H47C H 0.426 0.4157 0.1125 0.241 Uiso 1 1 calc R
C48 C 0.4144(4) 0.4517(6) 0.0303(5) 0.277(8) Uani 1 1 d .
H48A H 0.4368 0.4296 0.0321 0.416 Uiso 1 1 calc R
H48B H 0.4252 0.4877 0.0579 0.416 Uiso 1 1 calc R
H48C H 0.3958 0.4756 -0.0031 0.416 Uiso 1 1 calc R
C100 C 0.6312(3) 0.9793(6) 0.1039(4) 0.201(5) Uani 1 1 d .
H10A H 0.6335 1.0321 0.1021 0.302 Uiso 1 1 calc R
H10B H 0.6037 0.9671 0.092 0.302 Uiso 1 1 calc R
H10C H 0.6369 0.9551 0.0821 0.302 Uiso 1 1 calc R
C101 C 0.6606(4) 0.9549(7) 0.1576(4) 0.109(3) Uani 1 1 d .
C102 C 0.6972(5) 0.9888(7) 0.1901(7) 0.159(5) Uani 1 1 d .
H102 H 0.7039 1.0314 0.1803 0.191 Uiso 1 1 calc R
C103 C 0.7231(4) 0.9587(9) 0.2367(6) 0.158(5) Uani 1 1 d .
H103 H 0.7485 0.9821 0.2599 0.19 Uiso 1 1 calc R
C104 C 0.7161(4) 0.8999(8) 0.2527(4) 0.129(4) Uani 1 1 d .
H104 H 0.736 0.8806 0.286 0.155 Uiso 1 1 calc R
C105 C 0.6784(4) 0.8664(5) 0.2192(6) 0.121(3) Uani 1 1 d .
H105 H 0.6718 0.8243 0.2297 0.146 Uiso 1 1 calc R
C106 C 0.6514(3) 0.8943(6) 0.1720(4) 0.097(3) Uani 1 1 d .
H106 H 0.6258 0.8714 0.1487 0.116 Uiso 1 1 calc R
C107 C 0.58066(15) 0.8397(3) 0.3570(2) 0.0663(17) Uani 1 1 d .
H10D H 0.5842 0.7984 0.3784 0.099 Uiso 1 1 calc R
H10E H 0.6006 0.8366 0.3499 0.099 Uiso 1 1 calc R
H10F H 0.5532 0.8385 0.3245 0.099 Uiso 1 1 calc R
C108 C 0.55798(14) 0.9194(4) 0.3961(2) 0.082(2) Uani 1 1 d .
H10G H 0.5304 0.9228 0.3641 0.123 Uiso 1 1 calc R
H10H H 0.5649 0.9646 0.4157 0.123 Uiso 1 1 calc R
H10I H 0.5596 0.8786 0.4167 0.123 Uiso 1 1 calc R
C109 C 0.69353(15) 0.8484(3) 0.36900(19) 0.0615(16) Uani 1 1 d .
H10J H 0.698 0.8553 0.3428 0.092 Uiso 1 1 calc R
H10K H 0.6744 0.8851 0.3645 0.092 Uiso 1 1 calc R
H10L H 0.6824 0.7998 0.3654 0.092 Uiso 1 1 calc R
C110 C 0.76358(16) 0.8029(3) 0.4322(2) 0.0679(17) Uani 1 1 d .
H11D H 0.7541 0.7537 0.4315 0.102 Uiso 1 1 calc R
H11E H 0.7887 0.8128 0.4664 0.102 Uiso 1 1 calc R
H11F H 0.7687 0.8068 0.4065 0.102 Uiso 1 1 calc R
C111 C 0.64405(16) 0.0216(3) 0.2505(2) 0.0724(18) Uani 1 1 d .
H11G H 0.6188 0.0331 0.2167 0.109 Uiso 1 1 calc R
H11H H 0.6397 -0.0204 0.2651 0.109 Uiso 1 1 calc R
H11I H 0.6654 0.0104 0.2466 0.109 Uiso 1 1 calc R
C112 C 0.66440(17) 0.1497(3) 0.2664(2) 0.0780(19) Uani 1 1 d .
H11J H 0.684 0.138 0.2596 0.117 Uiso 1 1 calc R
H11K H 0.6755 0.188 0.2925 0.117 Uiso 1 1 calc R
H11L H 0.639 0.1665 0.2346 0.117 Uiso 1 1 calc R
N1 N 0.34086(10) 0.4961(2) 0.11555(14) 0.0400(10) Uani 1 1 d .
N2 N 0.54126(10) 0.9960(2) 0.19771(14) 0.0400(10) Uani 1 1 d .
N3 N 0.20666(10) 0.6219(2) 0.07241(13) 0.0373(10) Uani 1 1 d .
N4 N 0.30882(11) 0.3763(2) -0.05259(14) 0.0474(11) Uani 1 1 d .
N6 N 0.73238(11) 0.8559(2) 0.42055(14) 0.0470(11) Uani 1 1 d .
H6A H 0.7423 0.9019 0.4237 0.056 Uiso 1 1 calc R
H6B H 0.7276 0.8512 0.4447 0.056 Uiso 1 1 calc R
N7 N 0.65653(11) 0.0848(2) 0.28504(15) 0.0510(12) Uani 1 1 d .
H7A H 0.6364 0.095 0.2885 0.061 Uiso 1 1 calc R
H7B H 0.6796 0.073 0.317 0.061 Uiso 1 1 calc R
N5 N 0.58649(11) 0.9076(2) 0.38408(15) 0.0528(12) Uani 1 1 d .
H5A H 0.6124 0.9082 0.4143 0.063 Uiso 1 1 calc R
H5B H 0.5843 0.9458 0.3642 0.063 Uiso 1 1 calc R
Cl1 Cl 0.25123(3) 0.47312(7) 0.08231(4) 0.0427(3) Uani 1 1 d .
Cl2 Cl 0.31442(3) 0.52885(7) 0.00064(4) 0.0452(3) Uani 1 1 d .
Cl3 Cl 0.27520(3) 0.62542(7) 0.05365(4) 0.0410(3) Uani 1 1 d .
Cl4 Cl 0.29187(4) 0.37438(7) 0.02981(4) 0.0452(3) Uani 1 1 d .
Cl5 Cl 0.56794(4) 1.15551(7) 0.24755(5) 0.0529(4) Uani 1 1 d .
Cl6 Cl 0.60392(3) 0.99764(7) 0.31788(4) 0.0473(3) Uani 1 1 d .
Cl7 Cl 0.47068(3) 1.09070(7) 0.18601(4) 0.0424(3) Uani 1 1 d .
Cl8 Cl 0.5 0.94112(9) 0.25 0.0376(4) Uani 1 2 d S
Cl9 Cl 0.17654(3) 0.66647(7) -0.03896(4) 0.0423(3) Uani 1 1 d .
Cl13 Cl 0.22112(3) 0.50056(7) -0.03675(4) 0.0372(3) Uani 1 1 d .
Cl10 Cl 0.14915(3) 0.50295(7) -0.01011(4) 0.0439(3) Uani 1 1 d .
Cl11 Cl 0.24353(4) 0.49688(8) -0.12872(5) 0.0513(4) Uani 1 1 d .
Cl12 Cl 0.21735(4) 0.33837(7) -0.09748(5) 0.0481(3) Uani 1 1 d .
Ti1 Ti 0.29482(2) 0.49903(5) 0.05686(3) 0.0384(2) Uani 1 1 d .
Ti2 Ti 0.53935(2) 1.03835(5) 0.24250(3) 0.0362(2) Uani 1 1 d .
Ti3 Ti 0.20801(2) 0.57742(5) 0.02800(3) 0.0368(2) Uani 1 1 d .
Ti4 Ti 0.27258(2) 0.42251(5) -0.05426(3) 0.0423(2) Uani 1 1 d .
N9 N 0.17462(14) 0.3589(2) -0.04129(19) 0.0662(14) Uani 1 1 d .
H9D H 0.1746 0.4054 -0.0308 0.079 Uiso 1 1 calc R
H9E H 0.1908 0.359 -0.0521 0.079 Uiso 1 1 calc R
C122 C 0.47982(19) 0.2857(3) 0.2031(2) 0.090(2) Uani 1 1 d .
H12D H 0.4601 0.318 0.2012 0.135 Uiso 1 1 calc R
H12E H 0.4658 0.2538 0.1729 0.135 Uiso 1 1 calc R
H12F H 0.5001 0.3148 0.2039 0.135 Uiso 1 1 calc R
C124 C 0.19289(19) 0.3103(3) 0.0032(2) 0.084(2) Uani 1 1 d .
H82D H 0.1909 0.2599 -0.008 0.126 Uiso 1 1 calc R
H82E H 0.1785 0.3153 0.0184 0.126 Uiso 1 1 calc R
H82F H 0.2215 0.3232 0.0287 0.126 Uiso 1 1 calc R
C123 C 0.13329(17) 0.3406(4) -0.0851(2) 0.087(2) Uani 1 1 d .
H12G H 0.1156 0.3414 -0.0744 0.13 Uiso 1 1 calc R
H12H H 0.1329 0.292 -0.0976 0.13 Uiso 1 1 calc R
H12I H 0.1236 0.3762 -0.1126 0.13 Uiso 1 1 calc R
N8 N 0.5 0.2413(4) 0.25 0.0552(17) Uani 1 2 d SD
H8 H 0.5168(12) 0.226(3) 0.245(2) 0.066 Uiso 1 1 d D

loop_
_atom_site_aniso_label
_atom_site_aniso_U_11
_atom_site_aniso_U_22
_atom_site_aniso_U_33
_atom_site_aniso_U_23
_atom_site_aniso_U_13
_atom_site_aniso_U_12
C1 0.030(3) 0.038(4) 0.038(3) -0.007(3) 0.009(3) 0.005(3)
C2 0.036(3) 0.054(4) 0.059(4) -0.002(3) 0.011(3) -0.004(3)
C3 0.052(4) 0.082(6) 0.088(5) 0.002(5) -0.001(4) -0.036(4)
C4 0.054(4) 0.102(7) 0.075(5) 0.025(5) -0.030(4) -0.017(5)
C5 0.062(4) 0.072(5) 0.066(4) 0.016(4) -0.003(4) -0.010(4)
C6 0.033(3) 0.045(4) 0.045(3) 0.008(3) 0.001(3) 0.005(3)
C7 0.046(3) 0.066(5) 0.073(4) 0.005(4) 0.024(3) -0.016(3)
C8 0.085(5) 0.119(7) 0.156(7) 0.024(6) 0.075(5) -0.014(5)
C9 0.050(4) 0.060(5) 0.098(5) 0.019(4) 0.022(4) 0.003(4)
C10 0.054(4) 0.057(5) 0.064(4) 0.027(4) 0.010(4) 0.005(4)
C11 0.104(6) 0.067(6) 0.123(7) -0.020(5) 0.044(5) -0.033(5)
C12 0.128(7) 0.123(7) 0.154(8) 0.028(6) 0.094(6) -0.013(6)
C13 0.030(3) 0.053(4) 0.034(3) -0.008(3) 0.017(3) -0.007(3)
C14 0.036(3) 0.061(4) 0.048(4) -0.013(3) 0.022(3) 0.002(3)
C15 0.067(4) 0.073(5) 0.066(4) -0.013(4) 0.035(4) 0.012(4)
C16 0.091(5) 0.123(7) 0.042(4) -0.009(5) 0.038(4) 0.014(5)
C17 0.092(5) 0.114(7) 0.042(4) 0.011(4) 0.039(4) 0.019(5)
C18 0.061(4) 0.064(5) 0.048(4) 0.010(4) 0.036(3) 0.009(3)
C19 0.077(4) 0.052(4) 0.057(4) -0.001(3) 0.044(4) 0.012(4)
C20 0.052(4) 0.100(6) 0.050(4) 0.011(4) 0.012(3) 0.001(4)
C21 0.055(4) 0.091(6) 0.127(6) 0.035(5) 0.044(4) 0.013(4)
C22 0.119(6) 0.082(6) 0.074(5) 0.035(4) 0.067(5) 0.017(5)
C23 0.145(7) 0.102(7) 0.171(9) 0.037(6) 0.085(7) 0.006(6)
C24 0.108(6) 0.122(8) 0.165(8) 0.074(6) 0.073(6) 0.054(6)
C25 0.056(4) 0.047(4) 0.040(3) 0.004(3) 0.028(3) 0.001(3)
C26 0.067(4) 0.070(4) 0.034(3) -0.004(3) 0.031(3) -0.011(3)
C27 0.097(6) 0.143(8) 0.043(4) -0.013(5) 0.033(4) -0.007(6)
C28 0.131(7) 0.192(10) 0.066(6) -0.048(6) 0.060(6) 0.015(7)
C29 0.094(6) 0.157(8) 0.077(6) -0.008(5) 0.048(5) 0.037(6)
C30 0.078(4) 0.082(5) 0.043(4) -0.009(3) 0.040(4) 0.006(4)
C31 0.061(4) 0.092(5) 0.030(3) -0.001(3) 0.021(3) -0.015(4)
C32 0.086(5) 0.099(6) 0.113(6) 0.009(5) 0.065(5) -0.012(4)
C33 0.062(4) 0.134(7) 0.095(6) 0.034(5) 0.016(4) -0.035(5)
C34 0.062(4) 0.103(6) 0.053(4) -0.012(4) 0.032(4) 0.026(4)
C35 0.095(5) 0.137(8) 0.097(6) 0.038(5) 0.055(5) 0.014(5)
C36 0.081(5) 0.130(7) 0.110(6) 0.006(5) 0.056(5) -0.009(5)
C37 0.054(4) 0.061(4) 0.047(4) 0.001(3) 0.035(3) 0.010(3)
C38 0.054(4) 0.068(5) 0.065(4) 0.010(4) 0.032(4) 0.012(4)
C39 0.072(5) 0.106(7) 0.071(5) 0.006(5) 0.023(4) 0.034(5)
C40 0.082(5) 0.118(7) 0.093(6) 0.005(5) 0.037(5) 0.053(5)
C41 0.087(5) 0.104(6) 0.075(5) -0.016(4) 0.042(5) 0.034(5)
C42 0.051(4) 0.096(5) 0.060(4) -0.003(4) 0.036(4) 0.014(4)
C43 0.048(4) 0.162(8) 0.095(6) -0.059(6) 0.042(4) 0.008(5)
C44 0.081(5) 0.251(11) 0.053(5) 0.020(6) 0.029(4) 0.050(6)
C45 0.082(5) 0.189(10) 0.141(7) -0.109(7) 0.059(5) -0.026(6)
C46 0.041(3) 0.080(5) 0.078(5) -0.009(4) 0.018(4) 0.013(4)
C47 0.217(10) 0.145(8) 0.055(5) 0.010(5) 0.047(6) 0.050(8)
C48 0.45(2) 0.253(14) 0.306(15) -0.158(12) 0.322(16) -0.252(15)
C100 0.263(13) 0.194(12) 0.194(12) 0.069(9) 0.162(12) 0.108(10)
C101 0.158(10) 0.111(8) 0.123(8) 0.033(7) 0.118(8) 0.043(7)
C102 0.190(13) 0.159(11) 0.239(16) -0.040(12) 0.187(13) -0.069(11)
C103 0.184(13) 0.209(16) 0.163(12) -0.044(11) 0.147(12) -0.034(12)
C104 0.160(11) 0.146(11) 0.150(10) 0.027(9) 0.130(10) 0.045(9)
C105 0.160(10) 0.105(8) 0.180(11) -0.012(9) 0.146(10) -0.005(8)
C106 0.107(7) 0.111(8) 0.116(8) -0.024(6) 0.089(7) -0.013(6)
C107 0.047(3) 0.055(4) 0.065(4) 0.001(3) 0.017(3) 0.009(3)
C108 0.032(3) 0.140(7) 0.064(4) 0.005(4) 0.024(3) 0.003(4)
C109 0.057(4) 0.068(4) 0.047(4) -0.006(3) 0.024(3) -0.006(3)
C110 0.072(4) 0.048(4) 0.084(5) 0.002(3) 0.047(4) 0.018(3)
C111 0.066(4) 0.084(5) 0.081(4) -0.031(4) 0.051(4) -0.016(4)
C112 0.072(4) 0.084(5) 0.069(4) 0.007(4) 0.038(4) -0.022(4)
N1 0.036(2) 0.040(3) 0.039(2) 0.001(2) 0.019(2) -0.001(2)
N2 0.028(2) 0.053(3) 0.037(2) 0.011(2) 0.018(2) 0.005(2)
N3 0.036(2) 0.037(3) 0.033(2) 0.002(2) 0.017(2) -0.003(2)
N4 0.036(2) 0.058(3) 0.043(3) -0.006(2) 0.021(2) -0.006(2)
N6 0.055(3) 0.041(3) 0.046(3) -0.007(2) 0.031(3) 0.000(2)
N7 0.034(2) 0.070(4) 0.046(3) -0.007(3) 0.022(2) -0.003(2)
N5 0.038(2) 0.065(4) 0.037(3) 0.012(2) 0.013(2) 0.000(2)
Cl1 0.0382(7) 0.0466(9) 0.0395(7) 0.0080(6) 0.0212(6) 0.0024(6)
Cl2 0.0369(7) 0.0530(9) 0.0453(8) -0.0025(7) 0.0244(7) -0.0071(6)
Cl3 0.0321(6) 0.0419(8) 0.0412(7) -0.0033(6) 0.0178(6) -0.0065(6)
Cl4 0.0468(7) 0.0424(9) 0.0405(7) 0.0013(6) 0.0231(7) 0.0045(7)
Cl5 0.0406(7) 0.0499(9) 0.0631(9) 0.0028(7) 0.0284(7) -0.0059(7)
Cl6 0.0281(6) 0.0606(9) 0.0411(7) 0.0069(7) 0.0143(6) 0.0038(7)
Cl7 0.0323(6) 0.0488(9) 0.0376(7) 0.0072(6) 0.0164(6) 0.0049(6)
Cl8 0.0313(9) 0.0415(12) 0.0369(10) 0 0.0189(9) 0
Cl9 0.0359(7) 0.0420(9) 0.0385(7) 0.0023(6) 0.0166(6) -0.0023(6)
Cl13 0.0308(6) 0.0395(8) 0.0338(7) -0.0002(6) 0.0153(6) -0.0045(6)
Cl10 0.0350(6) 0.0441(8) 0.0513(8) -0.0024(7) 0.0253(6) -0.0059(6)
Cl11 0.0490(7) 0.0587(10) 0.0427(8) 0.0045(7) 0.0257(7) -0.0007(7)
Cl12 0.0450(7) 0.0498(9) 0.0491(8) -0.0098(7) 0.0280(7) -0.0084(7)
Ti1 0.0296(5) 0.0432(6) 0.0350(5) -0.0003(5) 0.0153(4) -0.0020(5)
Ti2 0.0263(4) 0.0433(6) 0.0341(5) 0.0036(5) 0.0156(4) 0.0002(4)
Ti3 0.0288(4) 0.0407(6) 0.0336(5) -0.0001(4) 0.0148(4) -0.0030(4)
Ti4 0.0359(5) 0.0498(7) 0.0395(5) -0.0019(5) 0.0216(5) -0.0030(5)
N9 0.083(4) 0.046(3) 0.105(4) -0.009(3) 0.075(4) -0.016(3)
C122 0.097(5) 0.063(5) 0.071(5) 0.018(4) 0.030(4) 0.008(4)
C124 0.108(5) 0.062(5) 0.090(5) 0.000(4) 0.063(5) 0.008(4)
C123 0.056(4) 0.099(6) 0.083(5) -0.004(4) 0.030(4) -0.007(4)
N8 0.047(4) 0.063(5) 0.047(4) 0 0.024(4) 0

loop_
_atom_type_symbol
_atom_type_description
_atom_type_scat_dispersion_real
_atom_type_scat_dispersion_imag
_atom_type_scat_source
C C 0.0033 0.0016 'International Tables Vol C Tables 4.2.6.8 and 6.1.1.4'
H H 0 0 'International Tables Vol C Tables 4.2.6.8 and 6.1.1.4'
N N 0.0061 0.0033 'International Tables Vol C Tables 4.2.6.8 and 6.1.1.4'
Cl Cl 0.1484 0.1585 'International Tables Vol C Tables 4.2.6.8 and 6.1.1.4'
Ti Ti 0.2776 0.4457 'International Tables Vol C Tables 4.2.6.8 and 6.1.1.4'

loop_
_geom_angle_atom_site_label_1
_geom_angle_atom_site_label_2
_geom_angle_atom_site_label_3
_geom_angle
_geom_angle_site_symmetry_1
_geom_angle_site_symmetry_3
N1 C1 C2 119.5(5) . .
N1 C1 C6 119.2(5) . .
C2 C1 C6 121.2(5) . .
C3 C2 C1 117.7(6) . .
C3 C2 C7 122.5(6) . .
C1 C2 C7 119.8(5) . .
C2 C3 C4 121.9(6) . .
C2 C3 H3 119 . .
C4 C3 H3 119 . .
C5 C4 C3 120.0(6) . .
C5 C4 H4 120 . .
C3 C4 H4 120 . .
C4 C5 C6 120.5(6) . .
C4 C5 H5 119.7 . .
C6 C5 H5 119.7 . .
C5 C6 C1 118.6(5) . .
C5 C6 C10 120.0(5) . .
C1 C6 C10 121.3(5) . .
C9 C7 C2 109.4(5) . .
C9 C7 C8 111.9(5) . .
C2 C7 C8 112.7(5) . .
C9 C7 H7 107.5 . .
C2 C7 H7 107.5 . .
C8 C7 H7 107.5 . .
C7 C8 H8A 109.5 . .
C7 C8 H8B 109.5 . .
H8A C8 H8B 109.5 . .
C7 C8 H8C 109.5 . .
H8A C8 H8C 109.5 . .
H8B C8 H8C 109.5 . .
C7 C9 H9A 109.5 . .
C7 C9 H9B 109.5 . .
H9A C9 H9B 109.5 . .
C7 C9 H9C 109.5 . .
H9A C9 H9C 109.5 . .
H9B C9 H9C 109.5 . .
C11 C10 C6 110.5(5) . .
C11 C10 C12 110.6(6) . .
C6 C10 C12 114.0(6) . .
C11 C10 H10 107.1 . .
C6 C10 H10 107.1 . .
C12 C10 H10 107.1 . .
C10 C11 H11A 109.5 . .
C10 C11 H11B 109.5 . .
H11A C11 H11B 109.5 . .
C10 C11 H11C 109.5 . .
H11A C11 H11C 109.5 . .
H11B C11 H11C 109.5 . .
C10 C12 H12A 109.5 . .
C10 C12 H12B 109.5 . .
H12A C12 H12B 109.5 . .
C10 C12 H12C 109.5 . .
H12A C12 H12C 109.5 . .
H12B C12 H12C 109.5 . .
N2 C13 C18 120.0(5) . .
N2 C13 C14 119.6(5) . .
C18 C13 C14 120.4(5) . .
C15 C14 C13 118.6(5) . .
C15 C14 C19 118.2(5) . .
C13 C14 C19 123.2(5) . .
C16 C15 C14 120.9(6) . .
C16 C15 H15 119.6 . .
C14 C15 H15 119.6 . .
C15 C16 C17 119.9(6) . .
C15 C16 H16 120 . .
C17 C16 H16 120 . .
C18 C17 C16 121.3(6) . .
C18 C17 H17 119.4 . .
C16 C17 H17 119.4 . .
C17 C18 C13 118.9(6) . .
C17 C18 C22 120.4(6) . .
C13 C18 C22 120.6(5) . .
C20 C19 C21 109.1(5) . .
C20 C19 C14 111.8(4) . .
C21 C19 C14 114.9(5) . .
C20 C19 H19 106.9 . .
C21 C19 H19 106.9 . .
C14 C19 H19 106.9 . .
C19 C20 H20A 109.5 . .
C19 C20 H20B 109.5 . .
H20A C20 H20B 109.5 . .
C19 C20 H20C 109.5 . .
H20A C20 H20C 109.5 . .
H20B C20 H20C 109.5 . .
C19 C21 H21A 109.5 . .
C19 C21 H21B 109.5 . .
H21A C21 H21B 109.5 . .
C19 C21 H21C 109.5 . .
H21A C21 H21C 109.5 . .
H21B C21 H21C 109.5 . .
C18 C22 C24 114.5(6) . .
C18 C22 C23 112.0(6) . .
C24 C22 C23 109.5(6) . .
C18 C22 H22 106.8 . .
C24 C22 H22 106.8 . .
C23 C22 H22 106.8 . .
C22 C23 H23A 109.5 . .
C22 C23 H23B 109.5 . .
H23A C23 H23B 109.5 . .
C22 C23 H23C 109.5 . .
H23A C23 H23C 109.5 . .
H23B C23 H23C 109.5 . .
C22 C24 H24A 109.5 . .
C22 C24 H24B 109.5 . .
H24A C24 H24B 109.5 . .
C22 C24 H24C 109.5 . .
H24A C24 H24C 109.5 . .
H24B C24 H24C 109.5 . .
N3 C25 C30 119.9(5) . .
N3 C25 C26 119.3(5) . .
C30 C25 C26 120.8(5) . .
C27 C26 C25 118.4(6) . .
C27 C26 C31 119.2(6) . .
C25 C26 C31 122.4(5) . .
C26 C27 C28 121.8(6) . .
C26 C27 H27 119.1 . .
C28 C27 H27 119.1 . .
C29 C28 C27 119.6(6) . .
C29 C28 H28 120.2 . .
C27 C28 H28 120.2 . .
C28 C29 C30 121.1(6) . .
C28 C29 H29 119.5 . .
C30 C29 H29 119.5 . .
C29 C30 C25 118.3(6) . .
C29 C30 C34 119.4(6) . .
C25 C30 C34 122.3(5) . .
C32 C31 C26 113.1(5) . .
C32 C31 C33 109.8(5) . .
C26 C31 C33 113.8(6) . .
C32 C31 H31 106.5 . .
C26 C31 H31 106.5 . .
C33 C31 H31 106.5 . .
C31 C32 H32A 109.5 . .
C31 C32 H32B 109.5 . .
H32A C32 H32B 109.5 . .
C31 C32 H32C 109.5 . .
H32A C32 H32C 109.5 . .
H32B C32 H32C 109.5 . .
C31 C33 H33A 109.5 . .
C31 C33 H33B 109.5 . .
H33A C33 H33B 109.5 . .
C31 C33 H33C 109.5 . .
H33A C33 H33C 109.5 . .
H33B C33 H33C 109.5 . .
C36 C34 C30 114.6(5) . .
C36 C34 C35 108.4(5) . .
C30 C34 C35 111.5(6) . .
C36 C34 H34 107.4 . .
C30 C34 H34 107.4 . .
C35 C34 H34 107.4 . .
C34 C35 H35A 109.5 . .
C34 C35 H35B 109.5 . .
H35A C35 H35B 109.5 . .
C34 C35 H35C 109.5 . .
H35A C35 H35C 109.5 . .
H35B C35 H35C 109.5 . .
C34 C36 H36A 109.5 . .
C34 C36 H36B 109.5 . .
H36A C36 H36B 109.5 . .
C34 C36 H36C 109.5 . .
H36A C36 H36C 109.5 . .
H36B C36 H36C 109.5 . .
C42 C37 N4 119.7(5) . .
C42 C37 C38 120.8(5) . .
N4 C37 C38 119.5(5) . .
C39 C38 C37 118.1(6) . .
C39 C38 C46 120.1(6) . .
C37 C38 C46 121.8(5) . .
C40 C39 C38 121.1(6) . .
C40 C39 H39 119.5 . .
C38 C39 H39 119.5 . .
C39 C40 C41 120.2(7) . .
C39 C40 H40 119.9 . .
C41 C40 H40 119.9 . .
C42 C41 C40 120.6(6) . .
C42 C41 H41 119.7 . .
C40 C41 H41 119.7 . .
C41 C42 C37 119.1(6) . .
C41 C42 C43 120.8(6) . .
C37 C42 C43 119.8(5) . .
C42 C43 C45 113.2(7) . .
C42 C43 C44 109.2(6) . .
C45 C43 C44 114.1(6) . .
C42 C43 H43 106.6 . .
C45 C43 H43 106.6 . .
C44 C43 H43 106.6 . .
C43 C44 H44A 109.5 . .
C43 C44 H44B 109.5 . .
H44A C44 H44B 109.5 . .
C43 C44 H44C 109.5 . .
H44A C44 H44C 109.5 . .
H44B C44 H44C 109.5 . .
C43 C45 H45A 109.5 . .
C43 C45 H45B 109.5 . .
H45A C45 H45B 109.5 . .
C43 C45 H45C 109.5 . .
H45A C45 H45C 109.5 . .
H45B C45 H45C 109.5 . .
C47 C46 C48 111.5(7) . .
C47 C46 C38 114.8(6) . .
C48 C46 C38 112.9(6) . .
C47 C46 H46 105.6 . .
C48 C46 H46 105.6 . .
C38 C46 H46 105.6 . .
C46 C47 H47A 109.5 . .
C46 C47 H47B 109.5 . .
H47A C47 H47B 109.5 . .
C46 C47 H47C 109.5 . .
H47A C47 H47C 109.5 . .
H47B C47 H47C 109.5 . .
C46 C48 H48A 109.5 . .
C46 C48 H48B 109.5 . .
H48A C48 H48B 109.5 . .
C46 C48 H48C 109.5 . .
H48A C48 H48C 109.5 . .
H48B C48 H48C 109.5 . .
C101 C100 H10A 109.5 . .
C101 C100 H10B 109.5 . .
H10A C100 H10B 109.5 . .
C101 C100 H10C 109.5 . .
H10A C100 H10C 109.5 . .
H10B C100 H10C 109.5 . .
C106 C101 C102 121.3(10) . .
C106 C101 C100 117.3(14) . .
C102 C101 C100 121.3(14) . .
C103 C102 C101 116.6(12) . .
C103 C102 H102 121.7 . .
C101 C102 H102 121.7 . .
C104 C103 C102 125.1(15) . .
C104 C103 H103 117.5 . .
C102 C103 H103 117.5 . .
C103 C104 C105 117.6(12) . .
C103 C104 H104 121.2 . .
C105 C104 H104 121.2 . .
C106 C105 C104 119.6(10) . .
C106 C105 H105 120.2 . .
C104 C105 H105 120.2 . .
C105 C106 C101 119.9(10) . .
C105 C106 H106 120.1 . .
C101 C106 H106 120.1 . .
N5 C107 H10D 109.5 . .
N5 C107 H10E 109.5 . .
H10D C107 H10E 109.5 . .
N5 C107 H10F 109.5 . .
H10D C107 H10F 109.5 . .
H10E C107 H10F 109.5 . .
N5 C108 H10G 109.5 . .
N5 C108 H10H 109.5 . .
H10G C108 H10H 109.5 . .
N5 C108 H10I 109.5 . .
H10G C108 H10I 109.5 . .
H10H C108 H10I 109.5 . .
N6 C109 H10J 109.5 . .
N6 C109 H10K 109.5 . .
H10J C109 H10K 109.5 . .
N6 C109 H10L 109.5 . .
H10J C109 H10L 109.5 . .
H10K C109 H10L 109.5 . .
N6 C110 H11D 109.5 . .
N6 C110 H11E 109.5 . .
H11D C110 H11E 109.5 . .
N6 C110 H11F 109.5 . .
H11D C110 H11F 109.5 . .
H11E C110 H11F 109.5 . .
N7 C111 H11G 109.5 . .
N7 C111 H11H 109.5 . .
H11G C111 H11H 109.5 . .
N7 C111 H11I 109.5 . .
H11G C111 H11I 109.5 . .
H11H C111 H11I 109.5 . .
N7 C112 H11J 109.5 . .
N7 C112 H11K 109.5 . .
H11J C112 H11K 109.5 . .
N7 C112 H11L 109.5 . .
H11J C112 H11L 109.5 . .
H11K C112 H11L 109.5 . .
C1 N1 Ti1 178.8(4) . .
C13 N2 Ti2 173.5(3) . .
C25 N3 Ti3 179.4(4) . .
C37 N4 Ti4 169.0(4) . .
C110 N6 C109 114.6(4) . .
C110 N6 H6A 108.6 . .
C109 N6 H6A 108.6 . .
C110 N6 H6B 108.6 . .
C109 N6 H6B 108.6 . .
H6A N6 H6B 107.6 . .
C112 N7 C111 112.9(4) . .
C112 N7 H7A 109 . .
C111 N7 H7A 109 . .
C112 N7 H7B 109 . .
C111 N7 H7B 109 . .
H7A N7 H7B 107.8 . .
C108 N5 C107 114.8(4) . .
C108 N5 H5A 108.6 . .
C107 N5 H5A 108.6 . .
C108 N5 H5B 108.6 . .
C107 N5 H5B 108.6 . .
H5A N5 H5B 107.5 . .
Ti1 Cl1 Ti3 88.15(5) . .
Ti1 Cl2 Ti4 87.86(5) . .
Ti1 Cl3 Ti3 87.14(5) . .
Ti1 Cl4 Ti4 88.58(5) . .
Ti2 Cl7 Ti2 85.50(5) . 2_655
Ti2 Cl8 Ti2 89.66(7) . 2_655
Ti1 Cl13 Ti3 75.97(4) . .
Ti1 Cl13 Ti4 75.89(4) . .
Ti3 Cl13 Ti4 151.85(5) . .
N1 Ti1 Cl1 99.59(12) . .
N1 Ti1 Cl4 98.97(14) . .
Cl1 Ti1 Cl4 92.92(5) . .
N1 Ti1 Cl3 101.26(14) . .
Cl1 Ti1 Cl3 84.74(5) . .
Cl4 Ti1 Cl3 159.75(5) . .
N1 Ti1 Cl2 101.38(12) . .
Cl1 Ti1 Cl2 159.01(5) . .
Cl4 Ti1 Cl2 84.81(5) . .
Cl3 Ti1 Cl2 90.21(5) . .
N1 Ti1 Cl13 178.78(14) . .
Cl1 Ti1 Cl13 79.97(4) . .
Cl4 Ti1 Cl13 79.94(4) . .
Cl3 Ti1 Cl13 79.84(4) . .
Cl2 Ti1 Cl13 79.09(5) . .
N2 Ti2 Cl6 97.95(12) . .
N2 Ti2 Cl5 101.35(13) . .
Cl6 Ti2 Cl5 90.71(5) . .
N2 Ti2 Cl7 99.45(12) . .
Cl6 Ti2 Cl7 162.13(6) . .
Cl5 Ti2 Cl7 89.82(5) . .
N2 Ti2 Cl8 96.94(13) . .
Cl6 Ti2 Cl8 93.59(5) . .
Cl5 Ti2 Cl8 160.44(5) . .
Cl7 Ti2 Cl8 80.33(4) . .
N2 Ti2 Cl7 171.67(13) . 2_655
Cl6 Ti2 Cl7 83.37(5) . 2_655
Cl5 Ti2 Cl7 86.83(5) . 2_655
Cl7 Ti2 Cl7 78.82(5) . 2_655
Cl8 Ti2 Cl7 74.75(4) . 2_655
N3 Ti3 Cl10 100.23(12) . .
N3 Ti3 Cl9 99.64(13) . .
Cl10 Ti3 Cl9 95.39(6) . .
N3 Ti3 Cl1 98.30(13) . .
Cl10 Ti3 Cl1 89.83(6) . .
Cl9 Ti3 Cl1 160.10(5) . .
N3 Ti3 Cl3 98.05(13) . .
Cl10 Ti3 Cl3 160.85(6) . .
Cl9 Ti3 Cl3 87.08(6) . .
Cl1 Ti3 Cl3 81.92(5) . .
N3 Ti3 Cl13 172.68(13) . .
Cl10 Ti3 Cl13 85.15(5) . .
Cl9 Ti3 Cl13 84.68(5) . .
Cl1 Ti3 Cl13 76.62(5) . .
Cl3 Ti3 Cl13 76.16(5) . .
N4 Ti4 Cl11 102.54(14) . .
N4 Ti4 Cl12 101.78(14) . .
Cl11 Ti4 Cl12 93.11(6) . .
N4 Ti4 Cl4 95.23(14) . .
Cl11 Ti4 Cl4 161.33(6) . .
Cl12 Ti4 Cl4 88.80(6) . .
N4 Ti4 Cl2 98.79(14) . .
Cl11 Ti4 Cl2 89.22(6) . .
Cl12 Ti4 Cl2 158.26(5) . .
Cl4 Ti4 Cl2 82.36(5) . .
N4 Ti4 Cl13 169.45(13) . .
Cl11 Ti4 Cl13 86.21(5) . .
Cl12 Ti4 Cl13 83.41(5) . .
Cl4 Ti4 Cl13 75.55(5) . .
Cl2 Ti4 Cl13 75.18(5) . .
C123 N9 C124 115.4(5) . .
C123 N9 H9D 108.4 . .
C124 N9 H9D 108.4 . .
C123 N9 H9E 108.4 . .
C124 N9 H9E 108.4 . .
H9D N9 H9E 107.5 . .
N8 C122 H12D 109.5 . .
N8 C122 H12E 109.5 . .
H12D C122 H12E 109.5 . .
N8 C122 H12F 109.5 . .
H12D C122 H12F 109.5 . .
H12E C122 H12F 109.5 . .
N9 C124 H82D 109.5 . .
N9 C124 H82E 109.5 . .
H82D C124 H82E 109.5 . .
N9 C124 H82F 109.5 . .
H82D C124 H82F 109.5 . .
H82E C124 H82F 109.5 . .
N9 C123 H12G 109.5 . .
N9 C123 H12H 109.5 . .
H12G C123 H12H 109.5 . .
N9 C123 H12I 109.5 . .
H12G C123 H12I 109.5 . .
H12H C123 H12I 109.5 . .
C122 N8 C122 112.5(7) . 2_655
C122 N8 H8 91(4) . .
C122 N8 H8 112(4) 2_655 .

loop_
_geom_bond_atom_site_label_1
_geom_bond_atom_site_label_2
_geom_bond_distance
_geom_bond_site_symmetry_2
C1 N1 1.389(5) .
C1 C2 1.393(7) .
C1 C6 1.406(7) .
C2 C3 1.372(7) .
C2 C7 1.530(7) .
C3 C4 1.385(8) .
C3 H3 0.95 .
C4 C5 1.365(8) .
C4 H4 0.95 .
C5 C6 1.385(7) .
C5 H5 0.95 .
C6 C10 1.500(7) .
C7 C9 1.499(7) .
C7 C8 1.564(7) .
C7 H7 1 .
C8 H8A 0.98 .
C8 H8B 0.98 .
C8 H8C 0.98 .
C9 H9A 0.98 .
C9 H9B 0.98 .
C9 H9C 0.98 .
C10 C11 1.489(8) .
C10 C12 1.530(8) .
C10 H10 1 .
C11 H11A 0.98 .
C11 H11B 0.98 .
C11 H11C 0.98 .
C12 H12A 0.98 .
C12 H12B 0.98 .
C12 H12C 0.98 .
C13 N2 1.396(6) .
C13 C18 1.399(7) .
C13 C14 1.400(7) .
C14 C15 1.399(7) .
C14 C19 1.540(7) .
C15 C16 1.360(8) .
C15 H15 0.95 .
C16 C17 1.387(8) .
C16 H16 0.95 .
C17 C18 1.371(8) .
C17 H17 0.95 .
C18 C22 1.485(8) .
C19 C20 1.507(7) .
C19 C21 1.531(7) .
C19 H19 1 .
C20 H20A 0.98 .
C20 H20B 0.98 .
C20 H20C 0.98 .
C21 H21A 0.98 .
C21 H21B 0.98 .
C21 H21C 0.98 .
C22 C24 1.487(8) .
C22 C23 1.519(8) .
C22 H22 1 .
C23 H23A 0.98 .
C23 H23B 0.98 .
C23 H23C 0.98 .
C24 H24A 0.98 .
C24 H24B 0.98 .
C24 H24C 0.98 .
C25 N3 1.374(6) .
C25 C30 1.396(7) .
C25 C26 1.404(7) .
C26 C27 1.373(8) .
C26 C31 1.513(7) .
C27 C28 1.377(9) .
C27 H27 0.95 .
C28 C29 1.371(9) .
C28 H28 0.95 .
C29 C30 1.395(8) .
C29 H29 0.95 .
C30 C34 1.533(7) .
C31 C32 1.474(7) .
C31 C33 1.524(7) .
C31 H31 1 .
C32 H32A 0.98 .
C32 H32B 0.98 .
C32 H32C 0.98 .
C33 H33A 0.98 .
C33 H33B 0.98 .
C33 H33C 0.98 .
C34 C36 1.508(7) .
C34 C35 1.540(8) .
C34 H34 1 .
C35 H35A 0.98 .
C35 H35B 0.98 .
C35 H35C 0.98 .
C36 H36A 0.98 .
C36 H36B 0.98 .
C36 H36C 0.98 .
C37 C42 1.389(7) .
C37 N4 1.400(6) .
C37 C38 1.406(7) .
C38 C39 1.377(8) .
C38 C46 1.521(8) .
C39 C40 1.374(9) .
C39 H39 0.95 .
C40 C41 1.375(8) .
C40 H40 0.95 .
C41 C42 1.372(7) .
C41 H41 0.95 .
C42 C43 1.536(8) .
C43 C45 1.558(9) .
C43 C44 1.559(10) .
C43 H43 1 .
C44 H44A 0.98 .
C44 H44B 0.98 .
C44 H44C 0.98 .
C45 H45A 0.98 .
C45 H45B 0.98 .
C45 H45C 0.98 .
C46 C47 1.462(8) .
C46 C48 1.465(9) .
C46 H46 1 .
C47 H47A 0.98 .
C47 H47B 0.98 .
C47 H47C 0.98 .
C48 H48A 0.98 .
C48 H48B 0.98 .
C48 H48C 0.98 .
C100 C101 1.475(11) .
C100 H10A 0.98 .
C100 H10B 0.98 .
C100 H10C 0.98 .
C101 C106 1.349(11) .
C101 C102 1.364(12) .
C102 C103 1.341(14) .
C102 H102 0.95 .
C103 C104 1.306(13) .
C103 H103 0.95 .
C104 C105 1.396(12) .
C104 H104 0.95 .
C105 C106 1.346(11) .
C105 H105 0.95 .
C106 H106 0.95 .
C107 N5 1.465(6) .
C107 H10D 0.98 .
C107 H10E 0.98 .
C107 H10F 0.98 .
C108 N5 1.460(6) .
C108 H10G 0.98 .
C108 H10H 0.98 .
C108 H10I 0.98 .
C109 N6 1.473(5) .
C109 H10J 0.98 .
C109 H10K 0.98 .
C109 H10L 0.98 .
C110 N6 1.470(5) .
C110 H11D 0.98 .
C110 H11E 0.98 .
C110 H11F 0.98 .
C111 N7 1.478(6) .
C111 H11G 0.98 .
C111 H11H 0.98 .
C111 H11I 0.98 .
C112 N7 1.461(6) .
C112 H11J 0.98 .
C112 H11K 0.98 .
C112 H11L 0.98 .
N1 Ti1 1.702(4) .
N2 Ti2 1.694(4) .
N3 Ti3 1.690(4) .
N4 Ti4 1.691(4) .
N6 H6A 0.92 .
N6 H6B 0.92 .
N7 H7A 0.92 .
N7 H7B 0.92 .
N5 H5A 0.92 .
N5 H5B 0.92 .
Cl1 Ti1 2.4333(14) .
Cl1 Ti3 2.4896(16) .
Cl2 Ti1 2.4623(14) .
Cl2 Ti4 2.5088(16) .
Cl3 Ti1 2.4438(16) .
Cl3 Ti3 2.5238(14) .
Cl4 Ti1 2.4333(16) .
Cl4 Ti4 2.5055(16) .
Cl5 Ti2 2.4146(16) .
Cl6 Ti2 2.4124(18) .
Cl7 Ti2 2.4639(16) .
Cl7 Ti2 2.7663(15) 2_655
Cl8 Ti2 2.5227(15) .
Cl8 Ti2 2.5227(15) 2_655
Cl9 Ti3 2.3909(16) .
Cl13 Ti1 2.719(2) .
Cl13 Ti3 2.8432(15) .
Cl13 Ti4 2.8866(14) .
Cl10 Ti3 2.3852(15) .
Cl11 Ti4 2.3846(16) .
Cl12 Ti4 2.3901(16) .
Ti2 Cl7 2.7663(15) 2_655
N9 C123 1.459(6) .
N9 C124 1.466(6) .
N9 H9D 0.92 .
N9 H9E 0.92 .
C122 N8 1.471(6) .
C122 H12D 0.98 .
C122 H12E 0.98 .
C122 H12F 0.98 .
C124 H82D 0.98 .
C124 H82E 0.98 .
C124 H82F 0.98 .
C123 H12G 0.98 .
C123 H12H 0.98 .
C123 H12I 0.98 .
N8 C122 1.471(6) 2_655
N8 H8 0.850(10) .

loop_
_platon_squeeze_void_nr
_platon_squeeze_void_average_x
_platon_squeeze_void_average_y
_platon_squeeze_void_average_z
_platon_squeeze_void_volume
_platon_squeeze_void_count_electrons
_platon_squeeze_void_content
1 0.000 0.500 0.000 1087 184 ' '
2 0.500 0.000 0.000 1087 184 ' '
3 0.137 0.114 0.161 7 1 ' '
4 0.637 0.614 0.161 7 1 ' '
5 0.000 0.679 0.250 11 1 ' '
6 0.500 0.000 0.500 1087 187 ' '
7 0.500 0.179 0.250 11 1 ' '
8 1.000 0.500 0.500 1087 187 ' '
9 0.363 0.614 0.339 7 1 ' '
10 0.863 0.114 0.339 7 1 ' '
11 0.137 0.886 0.661 7 1 ' '
12 0.637 0.386 0.661 7 1 ' '
13 0.000 0.321 0.750 11 1 ' '
14 0.500 0.821 0.750 11 1 ' '
15 0.363 0.386 0.839 7 1 ' '
16 0.863 0.886 0.839 7 1 ' '
